data_7133560
loop_
_publ_author_name
'Mao, Wei-Xin'
'Zhou, Long-Xing'
'Deng, Xin'
'Lan, Jin-Fei'
'Song, Xian-Jiang'
'Zhang, Han-Yue'

_publ_section_title
;
 H/F substitution achieves high piezoelectricity in enantiomeric molecular
 crystals.
;
_journal_issue 74
_journal_name_full 'Chemical communications (Cambridge, England)'
_journal_page_first 10172
_journal_page_last 10175
_journal_paper_doi 10.1039/d4cc03343d
_journal_volume 60
_journal_year 2024
_chemical_absolute_configuration syn
_chemical_formula_moiety 'C9 H14 N O, C7 H5 O2'
_chemical_formula_sum 'C16 H19 N O3'
_chemical_formula_weight 273.32
_space_group_crystal_system orthorhombic
_space_group_IT_number 19
_space_group_name_Hall 'P 2ac 2ab'
_space_group_name_H-M_alt 'P 21 21 21'
_atom_sites_solution_hydrogens geom
_audit_block_doi 10.5517/ccdc.csd.cc2kfxyw
_audit_creation_date 2024-07-01
_audit_creation_method
;
Olex2 1.3
(compiled 2020.11.12 svn.r5f609507 for OlexSys, GUI svn.r6408)
;
_audit_update_record
;
2024-07-01 deposited with the CCDC.	2024-08-21 downloaded from the CCDC.
;
_cell_angle_alpha 90
_cell_angle_beta 90
_cell_angle_gamma 90
_cell_formula_units_Z 4
_cell_length_a 6.1046(2)
_cell_length_b 7.3469(2)
_cell_length_c 33.6375(9)
_cell_measurement_reflns_used 2632
_cell_measurement_temperature 298.7(9)
_cell_measurement_theta_max 73.4180
_cell_measurement_theta_min 2.6110
_cell_volume 1508.64(8)
_computing_cell_refinement 'CrysAlisPro 1.171.42.79a (Rigaku OD, 2022)'
_computing_data_collection 'CrysAlisPro 1.171.42.79a (Rigaku OD, 2022)'
_computing_data_reduction 'CrysAlisPro 1.171.42.79a (Rigaku OD, 2022)'
_computing_molecular_graphics 'Olex2 1.3 (Dolomanov et al., 2009)'
_computing_publication_material 'Olex2 1.3 (Dolomanov et al., 2009)'
_computing_structure_refinement 'SHELXL 2017/1 (Sheldrick, 2015)'
_computing_structure_solution 'olex2.solve 1.3 (Bourhis et al., 2015)'
_diffrn_ambient_temperature 299.15
_diffrn_detector_area_resol_mean 10.0000
_diffrn_detector_type HyPix
_diffrn_measured_fraction_theta_full 0.996
_diffrn_measured_fraction_theta_max 0.956
_diffrn_measurement_details
;
List of Runs (angles in degrees, time in seconds):

  # Type    Start    End  Width  t~exp~   \w     \q     \k     \f   Frames
#--------------------------------------------------------------------------
  1  \w    -84.00 -31.00   0.50    0.45    -- -102.00 107.00-133.00  106
  2  \w    -69.00 -28.00   0.50    0.45    -- -102.00  61.00  30.00   82
  3  \w   -120.00 -32.00   0.50    0.20    --  -45.08 -18.00 -96.00  176
  4  \w     47.00  88.00   0.50    0.20    --   45.08-125.00 -30.00   82
  5  \w     76.00 102.00   0.50    0.45    --  108.36-129.00  50.00   52
  6  \w     76.00 103.00   0.50    0.45    --  108.36 -94.00 120.00   54
  7  \w     92.00 162.00   0.50    0.45    --  108.36  18.00  71.00  140
  8  \w     92.00 142.00   0.50    0.45    --  108.36  30.00 150.00  100
  9  \w    -18.00  27.00   0.50    0.20    --   45.08 -19.00 120.00   90
 10  \w     39.00  64.00   0.50    0.45    --  108.36 -61.00-150.00   50
 11  \w     43.00  70.00   0.50    0.45    --  108.36 -61.00-180.00   54
;
_diffrn_measurement_device 'four-circle diffractometer'
_diffrn_measurement_device_type 'XtaLAB Synergy R, DW system, HyPix'
_diffrn_measurement_method '\w scans'
_diffrn_radiation_type CuK\a
_diffrn_radiation_wavelength 1.54184
_diffrn_reflns_av_R_equivalents 0.0169
_diffrn_reflns_av_unetI/netI 0.0241
_diffrn_reflns_Laue_measured_fraction_full 0.996
_diffrn_reflns_Laue_measured_fraction_max 0.956
_diffrn_reflns_limit_h_max 7
_diffrn_reflns_limit_h_min -4
_diffrn_reflns_limit_k_max 9
_diffrn_reflns_limit_k_min -8
_diffrn_reflns_limit_l_max 41
_diffrn_reflns_limit_l_min -30
_diffrn_reflns_number 4665
_diffrn_reflns_point_group_measured_fraction_full 0.908
_diffrn_reflns_point_group_measured_fraction_max 0.851
_diffrn_reflns_theta_full 67.684
_diffrn_reflns_theta_max 76.359
_diffrn_reflns_theta_min 2.627
_exptl_absorpt_coefficient_mu 0.672
_exptl_absorpt_correction_T_max 1.00000
_exptl_absorpt_correction_T_min 0.67085
_exptl_absorpt_correction_type multi-scan
_exptl_absorpt_process_details
;
CrysAlisPro 1.171.42.79a (Rigaku Oxford Diffraction, 2022)
Empirical absorption correction using spherical harmonics,
implemented in SCALE3 ABSPACK scaling algorithm.
;
_exptl_crystal_density_diffrn 1.203
_exptl_crystal_description block
_exptl_crystal_F_000 584
_refine_diff_density_max 0.257
_refine_diff_density_min -0.181
_refine_diff_density_rms 0.042
_refine_ls_abs_structure_details
;
 Flack x determined using 728 quotients [(I+)-(I-)]/[(I+)+(I-)]
 (Parsons, Flack and Wagner, Acta Cryst. B69 (2013) 249-259).
;
_refine_ls_abs_structure_Flack 0.07(13)
_refine_ls_extinction_method none
_refine_ls_goodness_of_fit_ref 1.050
_refine_ls_hydrogen_treatment constr
_refine_ls_matrix_type full
_refine_ls_number_parameters 184
_refine_ls_number_reflns 2684
_refine_ls_number_restraints 0
_refine_ls_restrained_S_all 1.050
_refine_ls_R_factor_all 0.0548
_refine_ls_R_factor_gt 0.0496
_refine_ls_shift/su_max 0.001
_refine_ls_shift/su_mean 0.000
_refine_ls_structure_factor_coef Fsqd
_refine_ls_weighting_details 'w=1/[\s^2^(Fo^2^)+(0.0873P)^2^+0.1292P] where P=(Fo^2^+2Fc^2^)/3'
_refine_ls_weighting_scheme calc
_refine_ls_wR_factor_gt 0.1420
_refine_ls_wR_factor_ref 0.1471
_reflns_Friedel_coverage 0.499
_reflns_Friedel_fraction_full 0.778
_reflns_Friedel_fraction_max 0.697
_reflns_number_gt 2359
_reflns_number_total 2684
_reflns_threshold_expression 'I > 2\s(I)'
_cod_data_source_file d4cc03343d2.cif
_cod_data_source_block zn-240130-6hs_auto
_cod_depositor_comments 'Adding full bibliography for 7133559--7133566.cif.'
_cod_database_code 7133560
_shelx_shelxl_version_number 2017/1
_shelx_space_group_comment
;
The symmetry employed for this shelxl refinement is uniquely defined
by the following loop, which should always be used as a source of
symmetry information in preference to the above space-group names.
They are only intended as comments.
;
_olex2_refinement_description
;
1. Fixed Uiso
 At 1.2 times of:
  All C(H) groups, All N(H,H,H) groups
 At 1.5 times of:
  All C(H,H,H) groups
2.a Ternary CH refined with riding coordinates:
 C2(H2)
2.b Aromatic/amide H refined with riding coordinates:
 C8(H8), C4(H4), C5(H5), C7(H7), C16(H16), C12(H12), C15(H15), C13(H13),
 C14(H14)
2.c Idealised Me refined as rotating group:
 N1(H1A,H1B,H1C), C1(H1D,H1E,H1F), C9(H9A,H9B,H9C)
;
_olex2_submission_special_instructions 'No special instructions were received'
_oxdiff_exptl_absorpt_empirical_details
;
Empirical correction (ABSPACK) includes:
- Absorption correction using spherical harmonics
- Frame scaling
;

loop_
_space_group_symop_operation_xyz
'x, y, z'
'-x+1/2, -y, z+1/2'
'-x, y+1/2, -z+1/2'
'x+1/2, -y+1/2, -z'

loop_
_atom_site_label
_atom_site_type_symbol
_atom_site_fract_x
_atom_site_fract_y
_atom_site_fract_z
_atom_site_U_iso_or_equiv
_atom_site_adp_type
_atom_site_occupancy
_atom_site_site_symmetry_order
_atom_site_calc_flag
_atom_site_refinement_flags_posn
_atom_site_refinement_flags_adp
_atom_site_refinement_flags_occupancy
_atom_site_disorder_assembly
_atom_site_disorder_group
O3 O 0.4377(4) 0.5609(4) 0.71034(6) 0.0944(7) Uani 1 1 d . . . . .
O2 O 1.1003(4) 0.0631(4) 0.55262(6) 0.0925(7) Uani 1 1 d . . . . .
N1 N 0.3842(4) 0.3428(3) 0.53048(5) 0.0691(6) Uani 1 1 d . . . . .
H1A H 0.383490 0.335622 0.504066 0.083 Uiso 1 1 calc R U . . .
H1B H 0.277658 0.273458 0.540309 0.083 Uiso 1 1 calc R U . . .
H1C H 0.512800 0.304293 0.539693 0.083 Uiso 1 1 calc R U . . .
O1 O 0.7842(4) 0.1940(4) 0.55164(6) 0.1075(9) Uani 1 1 d . . . . .
C10 C 0.9305(5) 0.1104(4) 0.56939(8) 0.0688(7) Uani 1 1 d . . . . .
C11 C 0.9076(4) 0.0806(3) 0.61371(7) 0.0612(6) Uani 1 1 d . . . . .
C6 C 0.4253(5) 0.5654(4) 0.66949(7) 0.0685(7) Uani 1 1 d . . . . .
C8 C 0.5545(5) 0.6306(4) 0.60426(8) 0.0707(7) Uani 1 1 d . . . . .
H8 H 0.661959 0.678595 0.587697 0.085 Uiso 1 1 calc R U . . .
C3 C 0.3713(4) 0.5521(3) 0.58763(7) 0.0628(6) Uani 1 1 d . . . . .
C4 C 0.2122(5) 0.4836(4) 0.61285(8) 0.0710(7) Uani 1 1 d . . . . .
H4 H 0.085301 0.433265 0.602202 0.085 Uiso 1 1 calc R U . . .
C5 C 0.2391(5) 0.4887(4) 0.65330(8) 0.0736(8) Uani 1 1 d . . . . .
H5 H 0.131753 0.440546 0.669851 0.088 Uiso 1 1 calc R U . . .
C7 C 0.5827(5) 0.6398(4) 0.64516(8) 0.0746(7) Uani 1 1 d . . . . .
H7 H 0.706063 0.695319 0.655935 0.090 Uiso 1 1 calc R U . . .
C2 C 0.3485(5) 0.5363(4) 0.54287(8) 0.0726(8) Uani 1 1 d . . . . .
H2 H 0.463359 0.610722 0.530633 0.087 Uiso 1 1 calc R U . . .
C16 C 1.0696(5) -0.0089(4) 0.63407(8) 0.0730(7) Uani 1 1 d . . . . .
H16 H 1.187061 -0.059422 0.620354 0.088 Uiso 1 1 calc R U . . .
C12 C 0.7314(5) 0.1505(5) 0.63424(8) 0.0780(8) Uani 1 1 d . . . . .
H12 H 0.618041 0.207356 0.620566 0.094 Uiso 1 1 calc R U . . .
C15 C 1.0583(7) -0.0241(5) 0.67503(9) 0.0895(10) Uani 1 1 d . . . . .
H15 H 1.168308 -0.084550 0.688869 0.107 Uiso 1 1 calc R U . . .
C13 C 0.7233(7) 0.1361(5) 0.67511(10) 0.0959(11) Uani 1 1 d . . . . .
H13 H 0.605845 0.186082 0.688923 0.115 Uiso 1 1 calc R U . . .
C14 C 0.8843(8) 0.0503(5) 0.69521(9) 0.0984(11) Uani 1 1 d . . . . .
H14 H 0.877440 0.041506 0.722764 0.118 Uiso 1 1 calc R U . . .
C1 C 0.1304(7) 0.5994(6) 0.52671(10) 0.1047(13) Uani 1 1 d . . . . .
H1D H 0.131816 0.591748 0.498220 0.157 Uiso 1 1 calc R U . . .
H1E H 0.104939 0.723115 0.534620 0.157 Uiso 1 1 calc R U . . .
H1F H 0.015840 0.523293 0.537021 0.157 Uiso 1 1 calc R U . . .
C9 C 0.6369(7) 0.6134(8) 0.72787(10) 0.1204(16) Uani 1 1 d . . . . .
H9A H 0.666760 0.738343 0.721497 0.181 Uiso 1 1 calc R U . . .
H9B H 0.752912 0.538013 0.717883 0.181 Uiso 1 1 calc R U . . .
H9C H 0.626968 0.599768 0.756193 0.181 Uiso 1 1 calc R U . . .

loop_
_atom_site_aniso_label
_atom_site_aniso_U_11
_atom_site_aniso_U_22
_atom_site_aniso_U_33
_atom_site_aniso_U_23
_atom_site_aniso_U_13
_atom_site_aniso_U_12
O3 0.1097(17) 0.1236(18) 0.0497(9) -0.0039(11) 0.0074(11) 0.0016(16)
O2 0.1065(16) 0.1021(16) 0.0688(12) -0.0030(11) 0.0247(11) 0.0076(15)
N1 0.0742(13) 0.0888(15) 0.0442(9) -0.0013(9) -0.0005(9) 0.0052(13)
O1 0.1135(17) 0.147(2) 0.0618(11) 0.0082(14) -0.0070(12) 0.0330(19)
C10 0.0834(17) 0.0653(14) 0.0576(13) -0.0028(11) -0.0025(13) -0.0019(15)
C11 0.0724(15) 0.0582(13) 0.0531(12) -0.0023(10) 0.0000(11) -0.0030(13)
C6 0.0836(17) 0.0719(15) 0.0501(11) -0.0045(11) 0.0078(12) 0.0058(16)
C8 0.0757(16) 0.0783(17) 0.0579(13) 0.0006(12) 0.0097(12) -0.0110(15)
C3 0.0764(16) 0.0593(13) 0.0526(12) 0.0000(10) 0.0031(12) -0.0025(14)
C4 0.0753(16) 0.0730(16) 0.0646(14) -0.0037(12) 0.0049(13) -0.0119(14)
C5 0.0824(18) 0.0747(17) 0.0638(14) -0.0012(13) 0.0184(14) -0.0058(15)
C7 0.0753(16) 0.0866(18) 0.0620(14) -0.0056(13) -0.0019(13) -0.0109(17)
C2 0.0947(19) 0.0701(16) 0.0530(12) 0.0063(11) -0.0006(14) -0.0062(16)
C16 0.0778(17) 0.0741(16) 0.0672(14) -0.0055(13) -0.0055(13) 0.0049(16)
C12 0.0818(18) 0.0837(19) 0.0684(15) 0.0093(14) 0.0126(14) 0.0114(17)
C15 0.114(2) 0.086(2) 0.0685(17) 0.0018(15) -0.0229(18) 0.008(2)
C13 0.120(3) 0.095(2) 0.0734(17) 0.0089(17) 0.0301(19) 0.016(2)
C14 0.155(3) 0.088(2) 0.0523(14) 0.0036(14) 0.0057(19) -0.004(3)
C1 0.144(3) 0.094(2) 0.0759(18) -0.0021(17) -0.026(2) 0.038(2)
C9 0.133(3) 0.172(4) 0.0567(15) -0.006(2) -0.015(2) -0.004(3)

loop_
_atom_type_symbol
_atom_type_description
_atom_type_scat_dispersion_real
_atom_type_scat_dispersion_imag
_atom_type_scat_source
C C 0.0181 0.0091 'International Tables Vol C Tables 4.2.6.8 and 6.1.1.4'
H H 0.0000 0.0000 'International Tables Vol C Tables 4.2.6.8 and 6.1.1.4'
N N 0.0311 0.0180 'International Tables Vol C Tables 4.2.6.8 and 6.1.1.4'
O O 0.0492 0.0322 'International Tables Vol C Tables 4.2.6.8 and 6.1.1.4'

loop_
_geom_angle_atom_site_label_1
_geom_angle_atom_site_label_2
_geom_angle_atom_site_label_3
_geom_angle
_geom_angle_site_symmetry_1
_geom_angle_site_symmetry_3
_geom_angle_publ_flag
C6 O3 C9 117.4(3) . . ?
H1A N1 H1B 109.5 . . ?
H1A N1 H1C 109.5 . . ?
H1B N1 H1C 109.5 . . ?
C2 N1 H1A 109.5 . . ?
C2 N1 H1B 109.5 . . ?
C2 N1 H1C 109.5 . . ?
O2 C10 O1 121.8(3) . . ?
O2 C10 C11 119.3(3) . . ?
O1 C10 C11 118.7(3) . . ?
C16 C11 C10 119.7(2) . . ?
C16 C11 C12 119.5(2) . . ?
C12 C11 C10 120.8(2) . . ?
O3 C6 C5 115.4(3) . . ?
C7 C6 O3 124.4(3) . . ?
C7 C6 C5 120.2(2) . . ?
C3 C8 H8 119.2 . . ?
C3 C8 C7 121.6(2) . . ?
C7 C8 H8 119.2 . . ?
C8 C3 C4 118.2(2) . . ?
C8 C3 C2 120.7(2) . . ?
C4 C3 C2 121.1(3) . . ?
C3 C4 H4 119.5 . . ?
C5 C4 C3 120.9(3) . . ?
C5 C4 H4 119.5 . . ?
C6 C5 H5 120.0 . . ?
C4 C5 C6 120.1(3) . . ?
C4 C5 H5 120.0 . . ?
C6 C7 C8 118.9(3) . . ?
C6 C7 H7 120.5 . . ?
C8 C7 H7 120.5 . . ?
N1 C2 C3 109.6(2) . . ?
N1 C2 H2 108.0 . . ?
N1 C2 C1 108.6(3) . . ?
C3 C2 H2 108.0 . . ?
C1 C2 C3 114.5(3) . . ?
C1 C2 H2 108.0 . . ?
C11 C16 H16 120.0 . . ?
C11 C16 C15 120.0(3) . . ?
C15 C16 H16 120.0 . . ?
C11 C12 H12 120.0 . . ?
C11 C12 C13 119.9(3) . . ?
C13 C12 H12 120.0 . . ?
C16 C15 H15 120.1 . . ?
C14 C15 C16 119.9(3) . . ?
C14 C15 H15 120.1 . . ?
C12 C13 H13 119.7 . . ?
C14 C13 C12 120.6(3) . . ?
C14 C13 H13 119.7 . . ?
C15 C14 H14 120.0 . . ?
C13 C14 C15 120.1(3) . . ?
C13 C14 H14 120.0 . . ?
C2 C1 H1D 109.5 . . ?
C2 C1 H1E 109.5 . . ?
C2 C1 H1F 109.5 . . ?
H1D C1 H1E 109.5 . . ?
H1D C1 H1F 109.5 . . ?
H1E C1 H1F 109.5 . . ?
O3 C9 H9A 109.5 . . ?
O3 C9 H9B 109.5 . . ?
O3 C9 H9C 109.5 . . ?
H9A C9 H9B 109.5 . . ?
H9A C9 H9C 109.5 . . ?
H9B C9 H9C 109.5 . . ?

loop_
_geom_bond_atom_site_label_1
_geom_bond_atom_site_label_2
_geom_bond_distance
_geom_bond_site_symmetry_2
_geom_bond_publ_flag
O3 C6 1.377(3) . ?
O3 C9 1.405(5) . ?
O2 C10 1.230(4) . ?
N1 H1A 0.8900 . ?
N1 H1B 0.8900 . ?
N1 H1C 0.8900 . ?
N1 C2 1.498(4) . ?
O1 C10 1.237(4) . ?
C10 C11 1.513(3) . ?
C11 C16 1.371(4) . ?
C11 C12 1.377(4) . ?
C6 C5 1.380(4) . ?
C6 C7 1.376(4) . ?
C8 H8 0.9300 . ?
C8 C3 1.377(4) . ?
C8 C7 1.388(4) . ?
C3 C4 1.385(4) . ?
C3 C2 1.516(3) . ?
C4 H4 0.9300 . ?
C4 C5 1.371(4) . ?
C5 H5 0.9300 . ?
C7 H7 0.9300 . ?
C2 H2 0.9800 . ?
C2 C1 1.511(5) . ?
C16 H16 0.9300 . ?
C16 C15 1.384(4) . ?
C12 H12 0.9300 . ?
C12 C13 1.380(4) . ?
C15 H15 0.9300 . ?
C15 C14 1.374(5) . ?
C13 H13 0.9300 . ?
C13 C14 1.349(5) . ?
C14 H14 0.9300 . ?
C1 H1D 0.9600 . ?
C1 H1E 0.9600 . ?
C1 H1F 0.9600 . ?
C9 H9A 0.9600 . ?
C9 H9B 0.9600 . ?
C9 H9C 0.9600 . ?

loop_
_geom_hbond_atom_site_label_D
_geom_hbond_atom_site_label_H
_geom_hbond_atom_site_label_A
_geom_hbond_distance_DH
_geom_hbond_distance_HA
_geom_hbond_distance_DA
_geom_hbond_angle_DHA
_geom_hbond_site_symmetry_A
_geom_hbond_publ_flag
N1 H1A O1 0.89 1.98 2.842(3) 162.2 4_456 yes
N1 H1B O2 0.89 1.93 2.789(4) 161.3 1_455 yes
N1 H1C O1 0.89 1.89 2.768(3) 169.9 . yes

loop_
_geom_torsion_atom_site_label_1
_geom_torsion_atom_site_label_2
_geom_torsion_atom_site_label_3
_geom_torsion_atom_site_label_4
_geom_torsion
_geom_torsion_site_symmetry_1
_geom_torsion_site_symmetry_2
_geom_torsion_site_symmetry_3
_geom_torsion_site_symmetry_4
_geom_torsion_publ_flag
O3 C6 C5 C4 -179.0(3) . . . . ?
O3 C6 C7 C8 177.9(3) . . . . ?
O2 C10 C11 C16 -4.2(4) . . . . ?
O2 C10 C11 C12 172.4(3) . . . . ?
O1 C10 C11 C16 -178.9(3) . . . . ?
O1 C10 C11 C12 -2.3(4) . . . . ?
C10 C11 C16 C15 174.9(3) . . . . ?
C10 C11 C12 C13 -174.1(3) . . . . ?
C11 C16 C15 C14 0.1(5) . . . . ?
C11 C12 C13 C14 -1.5(6) . . . . ?
C8 C3 C4 C5 -1.9(4) . . . . ?
C8 C3 C2 N1 105.8(3) . . . . ?
C8 C3 C2 C1 -131.8(3) . . . . ?
C3 C8 C7 C6 1.2(5) . . . . ?
C3 C4 C5 C6 0.9(4) . . . . ?
C4 C3 C2 N1 -72.3(4) . . . . ?
C4 C3 C2 C1 50.1(4) . . . . ?
C5 C6 C7 C8 -2.2(5) . . . . ?
C7 C6 C5 C4 1.2(4) . . . . ?
C7 C8 C3 C4 0.8(4) . . . . ?
C7 C8 C3 C2 -177.4(3) . . . . ?
C2 C3 C4 C5 176.2(3) . . . . ?
C16 C11 C12 C13 2.5(5) . . . . ?
C16 C15 C14 C13 0.8(6) . . . . ?
C12 C11 C16 C15 -1.8(4) . . . . ?
C12 C13 C14 C15 -0.1(6) . . . . ?
C9 O3 C6 C5 171.2(3) . . . . ?
C9 O3 C6 C7 -9.0(5) . . . . ?
